data_2003562
loop_
_publ_author_name
'Anulewicz, R.'
'\'Swirska, B.'
'Milart, P.'

_publ_section_title
;
 Pyrylium Salts. VII. 2,4,6-Triphenylpyrylium Trichloroacetate
;
_journal_issue 6
_journal_name_full 'Acta Crystallographica Section C'
_journal_page_first 1180
_journal_page_last 1182
_journal_paper_doi 10.1107/S0108270194012515
_journal_volume 51
_journal_year 1995
_chemical_formula_sum 'C25 H17 Cl3 O3'
_chemical_formula_weight 471.77
_chemical_name_systematic
;
 ?
;
_space_group_IT_number 14
_symmetry_cell_setting monoclinic
_symmetry_space_group_name_Hall '-P 2ybc'
_symmetry_space_group_name_H-M 'P 1 21/c 1'
_audit_creation_method SHELXL
_cell_angle_alpha 90.00
_cell_angle_beta 102.660(3)
_cell_angle_gamma 90.00
_cell_formula_units_Z 4
_cell_length_a 12.513(2)
_cell_length_b 17.356(3)
_cell_length_c 10.172(2)
_cell_measurement_reflns_used 25
_cell_measurement_temperature 293(2)
_cell_measurement_theta_max 28
_cell_measurement_theta_min 10
_cell_volume 2155.4(7)
_computing_structure_refinement 'SHELXL93 (Sheldrick, 1994)'
_computing_structure_solution 'SHELXS86 (Sheldrick, 1990)'
_diffrn_ambient_temperature 293(2)
_diffrn_measurement_device 'Kuma KM-4'
_diffrn_measurement_method \w/2\q
_diffrn_radiation_monochromator graphite
_diffrn_radiation_source 'fine-focus sealed tube'
_diffrn_radiation_type CuK\a
_diffrn_radiation_wavelength 1.54178
_diffrn_reflns_av_R_equivalents 0.0000
_diffrn_reflns_av_sigmaI/netI 0.0172
_diffrn_reflns_limit_h_max 14
_diffrn_reflns_limit_h_min -14
_diffrn_reflns_limit_k_max 20
_diffrn_reflns_limit_k_min 0
_diffrn_reflns_limit_l_max 12
_diffrn_reflns_limit_l_min 0
_diffrn_reflns_number 2563
_diffrn_reflns_theta_max 59.99
_diffrn_reflns_theta_min 3.62
_diffrn_standards_decay_% <5
_diffrn_standards_interval_count 100
_diffrn_standards_number 3
_exptl_absorpt_coefficient_mu 4.062
_exptl_absorpt_correction_type none
_exptl_crystal_colour yellow
_exptl_crystal_density_diffrn 1.454
_exptl_crystal_description prism
_exptl_crystal_F_000 968
_exptl_crystal_size_max 0.32
_exptl_crystal_size_mid 0.32
_exptl_crystal_size_min 0.28
_refine_diff_density_max 0.568
_refine_diff_density_min -0.835
_refine_ls_extinction_coef 0.0007(2)
_refine_ls_extinction_method 'SHELXL93 (Sheldrick, 1994)'
_refine_ls_goodness_of_fit_all 1.046
_refine_ls_goodness_of_fit_obs 1.053
_refine_ls_hydrogen_treatment refU
_refine_ls_matrix_type full
_refine_ls_number_parameters 298
_refine_ls_number_reflns 2558
_refine_ls_number_restraints 0
_refine_ls_restrained_S_all 1.074
_refine_ls_restrained_S_obs 1.053
_refine_ls_R_factor_all 0.0712
_refine_ls_R_factor_obs 0.0681
_refine_ls_shift/esd_max 0.000
_refine_ls_shift/esd_mean 0.000
_refine_ls_structure_factor_coef Fsqd
_refine_ls_weighting_scheme
; calc w = 1/[\s^2^(F~o~^2^) + (0.0956P)^2^ + 5.1989P]
where P = (F~o~^2^ + 2F~c~^2^)/3
;
_refine_ls_wR_factor_all 0.1844
_refine_ls_wR_factor_obs 0.1770
_reflns_number_observed 2454
_reflns_number_total 2563
_reflns_observed_criterion I>2\s(I)
_cod_data_source_file hu1130.cif
_cod_data_source_block piryba
_cod_original_sg_symbol_H-M 'P 21/c'
_cod_database_code 2003562

loop_
_symmetry_equiv_pos_as_xyz
'x, y, z'
'-x, y+1/2, -z+1/2'
'-x, -y, -z'
'x, -y-1/2, z-1/2'

loop_
_atom_site_aniso_label
_atom_site_aniso_U_11
_atom_site_aniso_U_12
_atom_site_aniso_U_13
_atom_site_aniso_U_22
_atom_site_aniso_U_23
_atom_site_aniso_U_33
Cl1 0.183(2) -0.044(2) -0.0477(14) 0.130(2) 0.0457(12) 0.0680(12)
Cl3 0.0639(9) -0.0063(6) 0.0135(8) 0.0469(8) -0.0047(7) 0.0973(12)
Cl2 0.0584(10) -0.0137(9) 0.0659(13) 0.0943(13) -0.0523(14) 0.203(2)
O2 0.043(2) -0.003(2) 0.022(2) 0.070(2) -0.020(2) 0.107(3)
O3 0.068(2) -0.006(2) 0.018(2) 0.044(2) -0.001(2) 0.075(3)
C7 0.046(3) -0.001(2) 0.017(2) 0.045(3) 0.003(2) 0.045(3)
C8 0.044(3) -0.001(2) 0.005(2) 0.048(3) 0.005(2) 0.045(3)
O1 0.036(2) -0.0002(12) 0.0085(13) 0.037(2) -0.0011(12) 0.030(2)
C2 0.033(2) 0.003(2) 0.002(2) 0.037(2) 0.001(2) 0.023(2)
C3 0.036(2) 0.001(2) 0.006(2) 0.038(2) -0.003(2) 0.031(2)
C4 0.034(2) 0.002(2) 0.000(2) 0.036(2) 0.000(2) 0.027(2)
C5 0.041(2) 0.000(2) 0.005(2) 0.035(2) 0.000(2) 0.026(2)
C6 0.038(2) 0.002(2) 0.002(2) 0.034(2) -0.002(2) 0.025(2)
C21 0.036(2) -0.003(2) 0.001(2) 0.035(2) 0.000(2) 0.029(2)
C22 0.044(3) -0.006(2) 0.013(2) 0.049(3) -0.003(2) 0.040(3)
C23 0.064(3) -0.021(3) 0.020(3) 0.050(3) -0.002(2) 0.057(3)
C24 0.080(4) -0.007(2) 0.013(3) 0.035(3) -0.001(2) 0.049(3)
C25 0.062(3) 0.003(2) 0.014(3) 0.040(3) -0.006(2) 0.049(3)
C26 0.038(2) -0.003(2) 0.005(2) 0.043(2) -0.002(2) 0.036(3)
C41 0.034(2) -0.004(2) 0.002(2) 0.040(2) -0.001(2) 0.025(2)
C42 0.043(3) -0.001(2) 0.014(2) 0.043(3) -0.001(2) 0.047(3)
C43 0.057(3) -0.004(2) 0.030(3) 0.058(3) -0.005(3) 0.055(3)
C44 0.063(3) -0.017(3) 0.016(3) 0.059(3) 0.003(2) 0.045(3)
C45 0.055(3) -0.008(2) 0.005(2) 0.042(3) 0.006(2) 0.050(3)
C46 0.042(3) -0.001(2) 0.006(2) 0.040(2) -0.003(2) 0.039(3)
C61 0.033(2) 0.002(2) 0.005(2) 0.047(3) 0.000(2) 0.025(2)
C62 0.044(3) 0.004(2) 0.007(2) 0.047(3) 0.001(2) 0.032(3)
C63 0.054(3) 0.015(2) 0.013(2) 0.055(3) -0.006(2) 0.043(3)
C64 0.045(3) 0.006(3) 0.017(2) 0.088(4) -0.012(3) 0.044(3)
C65 0.066(4) -0.013(3) 0.037(3) 0.072(4) -0.007(3) 0.061(4)
C66 0.070(4) -0.007(3) 0.032(3) 0.051(3) -0.004(2) 0.055(3)

loop_
_atom_site_label
_atom_site_occupancy
_atom_site_fract_x
_atom_site_fract_y
_atom_site_fract_z
_atom_site_U_iso_or_equiv
_atom_site_thermal_displace_type
_atom_site_calc_flag
_atom_site_refinement_flags
_atom_site_type_symbol
Cl1 1 0.8280(2) 0.52119(14) 0.4160(2) 0.1387(11) Uani d . Cl
Cl3 1 0.78493(12) 0.64852(8) 0.2389(2) 0.0700(5) Uani d . Cl
Cl2 1 0.89305(14) 0.52002(11) 0.1583(3) 0.1130(9) Uani d . Cl
O2 1 0.5987(3) 0.5494(2) 0.1741(5) 0.0725(12) Uani d . O
O3 1 0.6849(3) 0.4387(2) 0.1530(4) 0.0622(10) Uani d . O
C7 1 0.6783(4) 0.5070(3) 0.1834(5) 0.0440(11) Uani d . C
C8 1 0.7918(4) 0.5468(3) 0.2445(5) 0.0466(12) Uani d . C
O1 1 0.7690(2) 0.3686(2) 0.7057(3) 0.0340(7) Uani d . O
C2 1 0.7026(3) 0.4012(2) 0.7785(4) 0.0314(9) Uani d . C
C3 1 0.6340(3) 0.3566(2) 0.8324(4) 0.0352(10) Uani d . C
H3 1 0.5892(3) 0.3792(2) 0.8833(4) 0.047(13) Uiso calc R H
C4 1 0.6304(3) 0.2768(2) 0.8118(4) 0.0332(10) Uani d . C
C5 1 0.6981(3) 0.2456(2) 0.7316(4) 0.0342(10) Uani d . C
H5 1 0.6953(3) 0.1932(2) 0.7127(4) 0.043(12) Uiso calc R H
C6 1 0.7678(3) 0.2918(2) 0.6815(4) 0.0329(9) Uani d . C
C21 1 0.7173(3) 0.4847(2) 0.7922(4) 0.0341(10) Uani d . C
C22 1 0.8086(4) 0.5202(3) 0.7619(5) 0.0440(11) Uani d . C
H22 1 0.8600(4) 0.4910(3) 0.7303(5) 0.050(14) Uiso calc R H
C23 1 0.8231(5) 0.5989(3) 0.7787(5) 0.0558(14) Uani d . C
H23 1 0.8841(5) 0.6226(3) 0.7584(5) 0.073(18) Uiso calc R H
C24 1 0.7475(5) 0.6418(3) 0.8252(5) 0.0551(14) Uani d . C
H24 1 0.7577(5) 0.6946(3) 0.8373(5) 0.068(16) Uiso calc R H
C25 1 0.6557(4) 0.6071(3) 0.8545(5) 0.0499(12) Uani d . C
H25 1 0.6039(4) 0.6369(3) 0.8844(5) 0.062(16) Uiso calc R H
C26 1 0.6410(4) 0.5287(3) 0.8394(4) 0.0394(11) Uani d . C
H26 1 0.5801(4) 0.5053(3) 0.8608(4) 0.043(13) Uiso calc R H
C41 1 0.5628(3) 0.2266(2) 0.8764(4) 0.0334(10) Uani d . C
C42 1 0.4717(4) 0.2557(3) 0.9178(5) 0.0436(11) Uani d . C
H42 1 0.4503(4) 0.3066(3) 0.8994(5) 0.073(18) Uiso calc R H
C43 1 0.4128(4) 0.2084(3) 0.9866(5) 0.0539(13) Uani d . C
H43 1 0.3517(4) 0.2277(3) 1.0136(5) 0.076(18) Uiso calc R H
C44 1 0.4442(5) 0.1336(3) 1.0151(5) 0.0547(13) Uani d . C
H44 1 0.4052(5) 0.1026(3) 1.0627(5) 0.071(18) Uiso calc R H
C45 1 0.5336(4) 0.1041(3) 0.9731(5) 0.0498(13) Uani d . C
H45 1 0.5549(4) 0.0533(3) 0.9927(5) 0.062(16) Uiso calc R H
C46 1 0.5914(4) 0.1498(2) 0.9022(5) 0.0407(11) Uani d . C
H46 1 0.6500(4) 0.1291(2) 0.8715(5) 0.045(13) Uiso calc R H
C61 1 0.8448(3) 0.2688(2) 0.6002(4) 0.0351(10) Uani d . C
C62 1 0.8616(4) 0.1910(3) 0.5766(4) 0.0412(11) Uani d . C
H62 1 0.8236(4) 0.1535(3) 0.6131(4) 0.055(15) Uiso calc R H
C63 1 0.9341(4) 0.1697(3) 0.4995(5) 0.0503(12) Uani d . C
H63 1 0.9448(4) 0.1178(3) 0.4836(5) 0.038(12) Uiso calc R H
C64 1 0.9914(4) 0.2250(4) 0.4455(5) 0.0578(14) Uani d . C
H64 1 1.0406(4) 0.2102(4) 0.3937(5) 0.074(18) Uiso calc R H
C65 1 0.9755(5) 0.3013(3) 0.4681(6) 0.063(2) Uani d . C
H65 1 1.0135(5) 0.3384(3) 0.4308(6) 0.081(20) Uiso calc R H
C66 1 0.9036(4) 0.3235(3) 0.5457(5) 0.0558(14) Uani d . C
H66 1 0.8943(4) 0.3756(3) 0.5618(5) 0.072(18) Uiso calc R H

loop_
_atom_type_symbol
_atom_type_description
_atom_type_scat_source
_atom_type_scat_dispersion_real
_atom_type_scat_dispersion_imag
C C 'International Tables Vol C Tables 4.2.6.8 and 6.1.1.4' 0.0181 0.009
H H 'International Tables Vol C Tables 4.2.6.8 and 6.1.1.4' 0.0000 0.000
O O 'International Tables Vol C Tables 4.2.6.8 and 6.1.1.4' 0.0492 0.032
Cl Cl 'International Tables Vol C Tables 4.2.6.8 and 6.1.1.4' 0.3639 0.7

loop_
_geom_angle_atom_site_label_1
_geom_angle_atom_site_label_2
_geom_angle_atom_site_label_3
_geom_angle
_geom_angle_publ_flag
O2 C7 O3 131.0(5) yes
O2 C7 C8 114.5(4) yes
O3 C7 C8 114.5(4) yes
C7 C8 Cl2 111.9(3) yes
C7 C8 Cl1 107.1(3) yes
Cl2 C8 Cl1 111.8(3) yes
C7 C8 Cl3 113.0(3) yes
Cl2 C8 Cl3 106.5(3) yes
Cl1 C8 Cl3 106.5(3) yes
C2 O1 C6 121.9(3) yes
O1 C2 C3 120.0(4) yes
O1 C2 C21 112.8(3) yes
C3 C2 C21 127.1(4) yes
C2 C3 C4 120.4(4) yes
C2 C3 H3 119.8(2) ?
C4 C3 H3 119.8(2) ?
C3 C4 C5 117.6(4) yes
C3 C4 C41 121.5(4) yes
C5 C4 C41 120.8(4) yes
C6 C5 C4 120.5(4) yes
C6 C5 H5 119.8(2) ?
C4 C5 H5 119.8(2) ?
O1 C6 C5 119.5(4) yes
O1 C6 C61 113.0(3) yes
C5 C6 C61 127.5(4) yes
C26 C21 C22 119.7(4) yes
C26 C21 C2 119.7(4) yes
C22 C21 C2 120.6(4) yes
C23 C22 C21 120.1(5) yes
C23 C22 H22 120.0(3) ?
C21 C22 H22 120.0(3) ?
C24 C23 C22 119.9(5) yes
C24 C23 H23 120.0(3) ?
C22 C23 H23 120.0(3) ?
C23 C24 C25 120.5(5) yes
C23 C24 H24 119.8(3) ?
C25 C24 H24 119.8(3) ?
C26 C25 C24 120.1(5) yes
C26 C25 H25 120.0(3) ?
C24 C25 H25 120.0(3) ?
C25 C26 C21 119.8(4) yes
C25 C26 H26 120.1(3) ?
C21 C26 H26 120.1(2) ?
C46 C41 C42 119.0(4) yes
C46 C41 C4 120.2(4) yes
C42 C41 C4 120.8(4) yes
C43 C42 C41 119.8(4) yes
C43 C42 H42 120.1(3) ?
C41 C42 H42 120.1(3) ?
C44 C43 C42 120.5(5) yes
C44 C43 H43 119.7(3) ?
C42 C43 H43 119.7(3) ?
C43 C44 C45 120.0(5) yes
C43 C44 H44 120.0(3) ?
C45 C44 H44 120.0(3) ?
C46 C45 C44 120.2(5) yes
C46 C45 H45 119.9(3) ?
C44 C45 H45 119.9(3) ?
C45 C46 C41 120.5(4) yes
C45 C46 H46 119.8(3) ?
C41 C46 H46 119.8(3) ?
C66 C61 C62 118.7(4) yes
C66 C61 C6 120.9(4) yes
C62 C61 C6 120.4(4) yes
C63 C62 C61 120.1(4) yes
C63 C62 H62 120.0(3) ?
C61 C62 H62 120.0(3) ?
C62 C63 C64 120.4(5) yes
C62 C63 H63 119.8(3) ?
C64 C63 H63 119.8(3) ?
C65 C64 C63 119.9(5) yes
C65 C64 H64 120.0(3) ?
C63 C64 H64 120.0(3) ?
C64 C65 C66 120.4(5) yes
C64 C65 H65 119.8(3) ?
C66 C65 H65 119.8(3) ?
C65 C66 C61 120.5(5) yes
C65 C66 H66 119.8(3) ?
C61 C66 H66 119.8(3) ?

loop_
_geom_bond_atom_site_label_1
_geom_bond_atom_site_label_2
_geom_bond_distance
_geom_bond_publ_flag
Cl1 C8 1.761(5) yes
Cl3 C8 1.768(5) yes
Cl2 C8 1.754(5) yes
O2 C7 1.225(6) yes
O3 C7 1.233(6) yes
C7 C8 1.579(7) yes
O1 C2 1.352(5) yes
O1 C6 1.355(5) yes
C2 C3 1.358(6) yes
C2 C21 1.464(6) yes
C3 C4 1.400(6) yes
C3 H3 0.93 ?
C4 C5 1.406(6) yes
C4 C41 1.466(6) yes
C5 C6 1.362(6) yes
C5 H5 0.93 ?
C6 C61 1.456(6) yes
C21 C26 1.388(6) yes
C21 C22 1.391(6) yes
C22 C23 1.383(7) yes
C22 H22 0.93 ?
C23 C24 1.367(8) yes
C23 H23 0.93 ?
C24 C25 1.386(7) yes
C24 H24 0.93 ?
C25 C26 1.378(6) yes
C25 H25 0.93 ?
C26 H26 0.93 ?
C41 C46 1.391(6) yes
C41 C42 1.393(6) yes
C42 C43 1.390(7) yes
C42 H42 0.93 ?
C43 C44 1.369(7) yes
C43 H43 0.93 ?
C44 C45 1.380(7) yes
C44 H44 0.93 ?
C45 C46 1.379(7) yes
C45 H45 0.93 ?
C46 H46 0.93 ?
C61 C66 1.390(7) yes
C61 C62 1.395(6) yes
C62 C63 1.375(7) yes
C62 H62 0.93 ?
C63 C64 1.380(8) yes
C63 H63 0.93 ?
C64 C65 1.367(8) yes
C64 H64 0.93 ?
C65 C66 1.376(7) yes
C65 H65 0.93 ?
C66 H66 0.93 ?

loop_
_geom_torsion_atom_site_label_1
_geom_torsion_atom_site_label_2
_geom_torsion_atom_site_label_3
_geom_torsion_atom_site_label_4
_geom_torsion
O2 C7 C8 Cl2 -138.2(4)
O3 C7 C8 Cl2 41.6(5)
O2 C7 C8 Cl1 98.9(5)
O3 C7 C8 Cl1 -81.3(5)
O2 C7 C8 Cl3 -18.0(6)
O3 C7 C8 Cl3 161.8(4)
C6 O1 C2 C3 1.6(6)
C6 O1 C2 C21 180.0(3)
O1 C2 C3 C4 -0.8(6)
C21 C2 C3 C4 -179.0(4)
C2 C3 C4 C5 -1.3(6)
C2 C3 C4 C41 175.7(4)
C3 C4 C5 C6 2.8(6)
C41 C4 C5 C6 -174.3(4)
C2 O1 C6 C5 -0.1(6)
C2 O1 C6 C61 179.4(3)
C4 C5 C6 O1 -2.2(6)
C4 C5 C6 C61 178.4(4)
O1 C2 C21 C26 166.8(4)
C3 C2 C21 C26 -14.9(7)
O1 C2 C21 C22 -14.9(6)
C3 C2 C21 C22 163.4(4)
C26 C21 C22 C23 0.0(7)
C2 C21 C22 C23 -178.3(4)
C21 C22 C23 C24 0.0(8)
C22 C23 C24 C25 -0.6(8)
C23 C24 C25 C26 1.3(8)
C24 C25 C26 C21 -1.3(7)
C22 C21 C26 C25 0.7(7)
C2 C21 C26 C25 178.9(4)
C3 C4 C41 C46 -153.4(4)
C5 C4 C41 C46 23.6(6)
C3 C4 C41 C42 24.0(6)
C5 C4 C41 C42 -159.0(4)
C46 C41 C42 C43 1.6(7)
C4 C41 C42 C43 -175.8(4)
C41 C42 C43 C44 0.5(8)
C42 C43 C44 C45 -1.2(8)
C43 C44 C45 C46 -0.1(8)
C44 C45 C46 C41 2.2(7)
C42 C41 C46 C45 -2.9(7)
C4 C41 C46 C45 174.5(4)
O1 C6 C61 C66 -5.5(6)
C5 C6 C61 C66 174.0(5)
O1 C6 C61 C62 173.9(4)
C5 C6 C61 C62 -6.6(7)
C66 C61 C62 C63 -0.7(7)
C6 C61 C62 C63 179.8(4)
C61 C62 C63 C64 0.4(7)
C62 C63 C64 C65 -0.3(8)
C63 C64 C65 C66 0.7(9)
C64 C65 C66 C61 -1.1(9)
C62 C61 C66 C65 1.1(8)
C6 C61 C66 C65 -179.5(5)

loop_
_cod_related_entry_id
_cod_related_entry_database
_cod_related_entry_code
1 ChemSpider 21420455
